data_2219994
loop_
_publ_author_name
'Koch, Pierre'
'Schollmeyer, Dieter'
'Laufer, Stefan'

_publ_section_title
;
 <i>tert</i>-Butyl
 <i>N</i>-benzyl-<i>N</i>-[4-(4-fluorobenzoylmethyl)-2-pyridyl]carbamate
;
_journal_coeditor_code SI2118
_journal_issue 11
_journal_name_full 'Acta Crystallographica Section E'
_journal_page_first o2221
_journal_paper_doi 10.1107/S160053680803448X
_journal_volume 64
_journal_year 2008
_chemical_formula_iupac 'C25 H25 F N2 O3'
_chemical_formula_moiety 'C25 H25 F N2 O3'
_chemical_formula_sum 'C25 H25 F N2 O3'
_chemical_formula_weight 420.47
_chemical_name_systematic
;
<i>tert</i>-Butyl
<i>N</i>-benzyl-<i>N</i>-[4-(4-fluorobenzoylmethyl)-2-pyridyl]carbamate
;
_space_group_IT_number 15
_symmetry_cell_setting monoclinic
_symmetry_space_group_name_Hall '-C 2yc'
_symmetry_space_group_name_H-M 'C 1 2/c 1'
_atom_sites_solution_hydrogens geom
_atom_sites_solution_primary direct
_atom_sites_solution_secondary difmap
_audit_creation_method SHELXL-97
_cell_angle_alpha 90.00
_cell_angle_beta 102.142(8)
_cell_angle_gamma 90.00
_cell_formula_units_Z 8
_cell_length_a 38.054(7)
_cell_length_b 7.9320(6)
_cell_length_c 14.589(3)
_cell_measurement_reflns_used 25
_cell_measurement_temperature 193(2)
_cell_measurement_theta_max 28
_cell_measurement_theta_min 15
_cell_volume 4305.1(12)
_computing_cell_refinement 'CAD-4 Software (Enraf--Nonius, 1989)'
_computing_data_collection 'CAD-4 Software (Enraf--Nonius, 1989)'
_computing_data_reduction 'CORINC (Dr\"ager & Gattow, 1971)'
_computing_molecular_graphics 'PLATON (Spek, 2003)'
_computing_publication_material 'PLATON (Spek, 2003)'
_computing_structure_refinement 'SHELXL97 (Sheldrick, 2008)'
_computing_structure_solution 'SIR97 (Altomare <i>et al.</i>,  1999)'
_diffrn_ambient_temperature 193(2)
_diffrn_measured_fraction_theta_full 0.997
_diffrn_measured_fraction_theta_max 0.997
_diffrn_measurement_device \k-geometry
_diffrn_measurement_device_type 'Enraf--Nonius CAD-4'
_diffrn_measurement_method \w/2\q
_diffrn_radiation_monochromator graphite
_diffrn_radiation_type CuK\a
_diffrn_radiation_wavelength 1.54178
_diffrn_reflns_av_R_equivalents 0.0760
_diffrn_reflns_av_sigmaI/netI 0.1115
_diffrn_reflns_limit_h_max 45
_diffrn_reflns_limit_h_min -46
_diffrn_reflns_limit_k_max 0
_diffrn_reflns_limit_k_min -9
_diffrn_reflns_limit_l_max 17
_diffrn_reflns_limit_l_min 0
_diffrn_reflns_number 4272
_diffrn_reflns_theta_full 70.13
_diffrn_reflns_theta_max 70.13
_diffrn_reflns_theta_min 2.38
_diffrn_standards_decay_% 3
_diffrn_standards_interval_time 60
_diffrn_standards_number 3
_exptl_absorpt_coefficient_mu 0.747
_exptl_absorpt_correction_type none
_exptl_crystal_colour colourless
_exptl_crystal_density_diffrn 1.297
_exptl_crystal_density_method 'not measured'
_exptl_crystal_description plate
_exptl_crystal_F_000 1776
_exptl_crystal_size_max 0.35
_exptl_crystal_size_mid 0.30
_exptl_crystal_size_min 0.18
_refine_diff_density_max 0.478
_refine_diff_density_min -0.638
_refine_ls_extinction_method none
_refine_ls_goodness_of_fit_ref 1.097
_refine_ls_hydrogen_treatment constr
_refine_ls_matrix_type full
_refine_ls_number_parameters 283
_refine_ls_number_reflns 4091
_refine_ls_number_restraints 0
_refine_ls_restrained_S_all 1.097
_refine_ls_R_factor_all 0.1932
_refine_ls_R_factor_gt 0.1104
_refine_ls_shift/su_max 0.000
_refine_ls_shift/su_mean 0.000
_refine_ls_structure_factor_coef Fsqd
_refine_ls_weighting_details 'calc w=1/[\s^2^(Fo^2^)+(0.1820P)^2^] where P=(Fo^2^+2Fc^2^)/3'
_refine_ls_weighting_scheme calc
_refine_ls_wR_factor_obs 0.2870
_refine_ls_wR_factor_ref 0.3386
_reflns_number_gt 2192
_reflns_number_total 4091
_reflns_threshold_expression I>2\s(I)
_cod_data_source_file si2118.cif
_cod_data_source_block I
_cod_original_cell_volume 4305.1(11)
_cod_original_sg_symbol_H-M 'C 2/c'
_cod_database_code 2219994
_cod_database_fobs_code 2219994

loop_
_symmetry_equiv_pos_as_xyz
'x, y, z'
'-x, y, -z+1/2'
'x+1/2, y+1/2, z'
'-x+1/2, y+1/2, -z+1/2'
'-x, -y, -z'
'x, -y, z-1/2'
'-x+1/2, -y+1/2, -z'
'x+1/2, -y+1/2, z-1/2'

loop_
_atom_site_type_symbol
_atom_site_label
_atom_site_fract_x
_atom_site_fract_y
_atom_site_fract_z
_atom_site_U_iso_or_equiv
_atom_site_adp_type
_atom_site_calc_flag
_atom_site_refinement_flags
_atom_site_occupancy
C C1 0.30976(15) 0.4803(7) 0.3672(4) 0.0242(12) Uani d . 1
C C2 0.33725(17) 0.5800(8) 0.4143(4) 0.0324(14) Uani d . 1
H H2 0.3612 0.5383 0.4269 0.039 Uiso calc R 1
C C3 0.33038(19) 0.7421(8) 0.4438(5) 0.0406(16) Uani d . 1
H H3 0.3495 0.8094 0.4773 0.049 Uiso calc R 1
C C4 0.2957(2) 0.8035(9) 0.4240(5) 0.0422(17) Uani d . 1
H H4 0.2909 0.9137 0.4437 0.051 Uiso calc R 1
C C5 0.26812(18) 0.7057(9) 0.3759(4) 0.0386(16) Uani d . 1
H H5 0.2443 0.7486 0.3619 0.046 Uiso calc R 1
C C6 0.27507(16) 0.5439(8) 0.3476(4) 0.0297(13) Uani d . 1
H H6 0.2559 0.4764 0.3146 0.036 Uiso calc R 1
C C7 0.31548(15) 0.3018(8) 0.3346(4) 0.0265(13) Uani d . 1
H H7A 0.2945 0.2325 0.3406 0.032 Uiso calc R 1
H H7B 0.3163 0.3058 0.2672 0.032 Uiso calc R 1
N N8 0.34806(12) 0.2177(6) 0.3852(3) 0.0273(11) Uani d . 1
C C9 0.37651(15) 0.1822(7) 0.3379(4) 0.0241(12) Uani d . 1
N N10 0.38074(14) 0.3047(6) 0.2779(3) 0.0326(12) Uani d . 1
C C11 0.40604(19) 0.2738(9) 0.2270(5) 0.0440(18) Uani d . 1
H H11 0.4097 0.3582 0.1838 0.053 Uiso calc R 1
C C12 0.42649(17) 0.1328(9) 0.2326(4) 0.0389(16) Uani d . 1
H H12 0.4433 0.1178 0.1934 0.047 Uiso calc R 1
C C13 0.42200(15) 0.0098(8) 0.2982(4) 0.0268(13) Uani d . 1
C C14 0.39684(15) 0.0377(7) 0.3519(4) 0.0240(12) Uani d . 1
H H14 0.3936 -0.0418 0.3981 0.029 Uiso calc R 1
C C15 0.44316(16) -0.1512(8) 0.3080(4) 0.0297(13) Uani d . 1
H H15A 0.4419 -0.1996 0.2448 0.036 Uiso calc R 1
H H15B 0.4319 -0.2328 0.3443 0.036 Uiso calc R 1
C C16 0.48232(17) -0.1287(8) 0.3558(5) 0.0341(15) Uani d . 1
O O17 0.49559(13) 0.0077(6) 0.3700(5) 0.0666(18) Uani d . 1
C C18 0.50420(15) -0.2837(8) 0.3851(4) 0.0268(13) Uani d . 1
C C19 0.49111(16) -0.4454(8) 0.3620(4) 0.0279(13) Uani d . 1
H H19 0.4676 -0.4597 0.3249 0.034 Uiso calc R 1
C C20 0.51188(18) -0.5852(8) 0.3923(4) 0.0337(15) Uani d . 1
H H20 0.5030 -0.6957 0.3766 0.040 Uiso calc R 1
C C21 0.54570(18) -0.5608(8) 0.4458(4) 0.0332(14) Uani d . 1
C C22 0.55982(19) -0.4035(9) 0.4691(5) 0.0413(17) Uani d . 1
H H22 0.5835 -0.3907 0.5054 0.050 Uiso calc R 1
C C23 0.53868(16) -0.2635(8) 0.4385(4) 0.0325(14) Uani d . 1
H H23 0.5479 -0.1535 0.4541 0.039 Uiso calc R 1
F F24 0.56589(11) -0.6962(5) 0.4773(3) 0.0487(11) Uani d . 1
C C25 0.35189(15) 0.1753(7) 0.4796(3) 0.0213(12) Uani d . 1
O O26 0.37827(11) 0.1119(5) 0.5264(3) 0.0299(10) Uani d . 1
O O27 0.32169(10) 0.2188(5) 0.5079(2) 0.0260(9) Uani d . 1
C C28 0.32262(16) 0.2339(8) 0.6097(3) 0.0307(14) Uani d . 1
C C29 0.32429(19) 0.0591(10) 0.6534(4) 0.0440(18) Uani d . 1
H H29A 0.3033 -0.0063 0.6227 0.066 Uiso calc R 1
H H29B 0.3245 0.0693 0.7204 0.066 Uiso calc R 1
H H29C 0.3462 0.0018 0.6451 0.066 Uiso calc R 1
C C30 0.3536(2) 0.3456(11) 0.6559(5) 0.053(2) Uani d . 1
H H30A 0.3763 0.2953 0.6482 0.080 Uiso calc R 1
H H30B 0.3537 0.3566 0.7228 0.080 Uiso calc R 1
H H30C 0.3509 0.4573 0.6265 0.080 Uiso calc R 1
C C31 0.28696(18) 0.3212(10) 0.6091(4) 0.0443(18) Uani d . 1
H H31A 0.2861 0.4284 0.5752 0.066 Uiso calc R 1
H H31B 0.2847 0.3428 0.6737 0.066 Uiso calc R 1
H H31C 0.2672 0.2488 0.5779 0.066 Uiso calc R 1

loop_
_atom_site_aniso_label
_atom_site_aniso_U_11
_atom_site_aniso_U_22
_atom_site_aniso_U_33
_atom_site_aniso_U_12
_atom_site_aniso_U_13
_atom_site_aniso_U_23
C1 0.032(3) 0.026(3) 0.018(3) -0.006(2) 0.012(2) 0.000(2)
C2 0.034(3) 0.027(3) 0.039(3) -0.003(3) 0.014(3) 0.006(3)
C3 0.052(4) 0.029(4) 0.042(4) -0.015(3) 0.013(3) -0.005(3)
C4 0.061(5) 0.028(4) 0.042(4) 0.010(3) 0.021(3) -0.005(3)
C5 0.039(4) 0.045(4) 0.034(3) 0.010(3) 0.014(3) 0.005(3)
C6 0.035(3) 0.033(3) 0.023(3) 0.004(3) 0.009(2) 0.002(3)
C7 0.031(3) 0.036(3) 0.013(2) 0.002(3) 0.006(2) -0.001(2)
N8 0.029(3) 0.037(3) 0.018(2) 0.003(2) 0.0098(19) 0.002(2)
C9 0.027(3) 0.027(3) 0.019(2) -0.002(2) 0.006(2) 0.002(2)
N10 0.044(3) 0.029(3) 0.027(3) 0.007(2) 0.015(2) 0.009(2)
C11 0.054(4) 0.046(4) 0.040(4) 0.013(3) 0.031(3) 0.021(3)
C12 0.042(4) 0.049(4) 0.035(3) 0.012(3) 0.028(3) 0.011(3)
C13 0.029(3) 0.029(3) 0.022(3) -0.001(3) 0.005(2) -0.003(2)
C14 0.032(3) 0.025(3) 0.015(2) -0.003(2) 0.006(2) 0.001(2)
C15 0.037(3) 0.030(3) 0.026(3) 0.003(3) 0.015(2) 0.000(3)
C16 0.036(3) 0.028(3) 0.040(3) 0.000(3) 0.011(3) 0.012(3)
O17 0.042(3) 0.028(3) 0.118(5) -0.006(2) -0.011(3) 0.009(3)
C18 0.027(3) 0.030(3) 0.027(3) -0.001(2) 0.013(2) 0.003(3)
C19 0.031(3) 0.032(3) 0.023(3) 0.000(3) 0.011(2) -0.004(3)
C20 0.051(4) 0.022(3) 0.033(3) 0.002(3) 0.020(3) -0.001(3)
C21 0.042(4) 0.035(4) 0.026(3) 0.014(3) 0.016(3) 0.004(3)
C22 0.035(4) 0.050(5) 0.039(4) 0.006(3) 0.008(3) 0.009(3)
C23 0.037(3) 0.030(3) 0.033(3) -0.001(3) 0.013(3) 0.005(3)
F24 0.062(3) 0.040(2) 0.045(2) 0.022(2) 0.015(2) 0.0098(19)
C25 0.031(3) 0.021(3) 0.014(2) -0.007(2) 0.008(2) -0.004(2)
O26 0.032(2) 0.040(3) 0.0165(19) 0.0031(19) 0.0030(16) 0.0027(18)
O27 0.033(2) 0.032(2) 0.0157(18) -0.0009(18) 0.0114(16) -0.0026(17)
C28 0.042(3) 0.043(4) 0.009(2) -0.005(3) 0.011(2) -0.007(2)
C29 0.042(4) 0.070(5) 0.022(3) -0.001(4) 0.010(3) 0.013(3)
C30 0.055(5) 0.071(6) 0.035(4) -0.017(4) 0.012(3) -0.023(4)
C31 0.053(4) 0.059(5) 0.025(3) 0.002(4) 0.019(3) -0.003(3)

loop_
_atom_type_symbol
_atom_type_description
_atom_type_scat_dispersion_real
_atom_type_scat_dispersion_imag
_atom_type_scat_source
C C 0.0181 0.0091 'International Tables Vol C Tables 4.2.6.8 and 6.1.1.4'
H H 0.0000 0.0000 'International Tables Vol C Tables 4.2.6.8 and 6.1.1.4'
F F 0.0727 0.0534 'International Tables Vol C Tables 4.2.6.8 and 6.1.1.4'
N N 0.0311 0.0180 'International Tables Vol C Tables 4.2.6.8 and 6.1.1.4'
O O 0.0492 0.0322 'International Tables Vol C Tables 4.2.6.8 and 6.1.1.4'

loop_
_geom_angle_atom_site_label_1
_geom_angle_atom_site_label_2
_geom_angle_atom_site_label_3
_geom_angle
C2 C1 C6 119.1(6)
C2 C1 C7 123.2(5)
C6 C1 C7 117.8(5)
C1 C2 C3 120.7(6)
C4 C3 C2 119.6(6)
C5 C4 C3 120.2(6)
C4 C5 C6 120.0(6)
C1 C6 C5 120.5(6)
N8 C7 C1 115.3(5)
C25 N8 C9 119.8(5)
C25 N8 C7 120.7(4)
C9 N8 C7 119.5(4)
N10 C9 C14 124.1(5)
N10 C9 N8 112.3(5)
C14 C9 N8 123.5(5)
C9 N10 C11 115.0(5)
C12 C11 N10 125.5(6)
C11 C12 C13 117.7(5)
C14 C13 C12 118.4(5)
C14 C13 C15 120.5(5)
C12 C13 C15 121.1(5)
C9 C14 C13 119.1(5)
C13 C15 C16 113.6(5)
O17 C16 C18 120.4(6)
O17 C16 C15 121.7(6)
C18 C16 C15 118.0(5)
C23 C18 C19 119.4(6)
C23 C18 C16 118.0(6)
C19 C18 C16 122.6(5)
C20 C19 C18 120.8(6)
C21 C20 C19 118.4(6)
F24 C21 C20 118.9(6)
F24 C21 C22 118.4(6)
C20 C21 C22 122.7(6)
C21 C22 C23 118.5(6)
C18 C23 C22 120.3(6)
O26 C25 O27 126.9(5)
O26 C25 N8 124.3(5)
O27 C25 N8 108.8(5)
C25 O27 C28 119.0(4)
O27 C28 C30 110.2(5)
O27 C28 C29 109.6(5)
C30 C28 C29 112.8(6)
O27 C28 C31 101.4(5)
C30 C28 C31 110.2(6)
C29 C28 C31 112.1(5)
C1 C2 H2 120.00
C3 C2 H2 120.00
C2 C3 H3 120.00
C4 C3 H3 120.00
C3 C4 H4 120.00
C5 C4 H4 120.00
C4 C5 H5 120.00
C6 C5 H5 120.00
C1 C6 H6 120.00
C5 C6 H6 120.00
N8 C7 H7A 108.00
N8 C7 H7B 108.00
C1 C7 H7A 109.00
C1 C7 H7B 108.00
H7A C7 H7B 107.00
N10 C11 H11 117.00
C12 C11 H11 117.00
C11 C12 H12 121.00
C13 C12 H12 121.00
C9 C14 H14 120.00
C13 C14 H14 120.00
C13 C15 H15A 109.00
C13 C15 H15B 109.00
C16 C15 H15A 109.00
C16 C15 H15B 109.00
H15A C15 H15B 108.00
C18 C19 H19 120.00
C20 C19 H19 120.00
C19 C20 H20 121.00
C21 C20 H20 121.00
C21 C22 H22 121.00
C23 C22 H22 121.00
C18 C23 H23 120.00
C22 C23 H23 120.00
C28 C29 H29A 109.00
C28 C29 H29B 109.00
C28 C29 H29C 109.00
H29A C29 H29B 110.00
H29A C29 H29C 109.00
H29B C29 H29C 109.00
C28 C30 H30A 109.00
C28 C30 H30B 110.00
C28 C30 H30C 109.00
H30A C30 H30B 109.00
H30A C30 H30C 109.00
H30B C30 H30C 109.00
C28 C31 H31A 109.00
C28 C31 H31B 109.00
C28 C31 H31C 109.00
H31A C31 H31B 109.00
H31A C31 H31C 109.00
H31B C31 H31C 110.00

loop_
_geom_bond_atom_site_label_1
_geom_bond_atom_site_label_2
_geom_bond_distance
C1 C2 1.374(8)
C1 C6 1.385(8)
C1 C7 1.525(8)
C2 C3 1.398(9)
C3 C4 1.378(10)
C4 C5 1.375(10)
C5 C6 1.391(9)
C7 N8 1.464(7)
N8 C25 1.396(6)
N8 C9 1.429(7)
C9 N10 1.340(7)
C9 C14 1.374(8)
N10 C11 1.356(7)
C11 C12 1.355(9)
C12 C13 1.403(8)
C13 C14 1.376(7)
C13 C15 1.500(8)
C15 C16 1.517(9)
C16 O17 1.194(8)
C16 C18 1.496(8)
C18 C23 1.387(8)
C18 C19 1.391(8)
C19 C20 1.380(8)
C20 C21 1.371(9)
C21 F24 1.344(7)
C21 C22 1.373(10)
C22 C23 1.389(9)
C25 O26 1.199(7)
C25 O27 1.345(6)
O27 C28 1.484(6)
C28 C30 1.515(9)
C28 C29 1.521(9)
C28 C31 1.522(9)
C2 H2 0.9500
C3 H3 0.9500
C4 H4 0.9500
C5 H5 0.9500
C6 H6 0.9500
C7 H7A 0.9900
C7 H7B 0.9900
C11 H11 0.9500
C12 H12 0.9500
C14 H14 0.9500
C15 H15A 0.9900
C15 H15B 0.9900
C19 H19 0.9500
C20 H20 0.9500
C22 H22 0.9500
C23 H23 0.9500
C29 H29A 0.9800
C29 H29B 0.9800
C29 H29C 0.9800
C30 H30A 0.9800
C30 H30B 0.9800
C30 H30C 0.9800
C31 H31A 0.9800
C31 H31B 0.9800
C31 H31C 0.9800

loop_
_geom_torsion_atom_site_label_1
_geom_torsion_atom_site_label_2
_geom_torsion_atom_site_label_3
_geom_torsion_atom_site_label_4
_geom_torsion
C6 C1 C2 C3 1.3(8)
C7 C1 C2 C3 -179.1(5)
C1 C2 C3 C4 -1.1(9)
C2 C3 C4 C5 0.2(10)
C3 C4 C5 C6 0.5(10)
C2 C1 C6 C5 -0.6(8)
C7 C1 C6 C5 179.8(5)
C4 C5 C6 C1 -0.3(9)
C2 C1 C7 N8 22.7(7)
C6 C1 C7 N8 -157.7(5)
C1 C7 N8 C25 66.5(7)
C1 C7 N8 C9 -112.1(5)
C25 N8 C9 N10 -141.6(5)
C7 N8 C9 N10 37.1(7)
C25 N8 C9 C14 39.1(8)
C7 N8 C9 C14 -142.3(6)
C14 C9 N10 C11 2.8(9)
N8 C9 N10 C11 -176.5(6)
C9 N10 C11 C12 0.0(11)
N10 C11 C12 C13 -1.9(12)
C11 C12 C13 C14 1.0(10)
C11 C12 C13 C15 179.1(6)
N10 C9 C14 C13 -3.7(9)
N8 C9 C14 C13 175.5(5)
C12 C13 C14 C9 1.6(8)
C15 C13 C14 C9 -176.5(5)
C14 C13 C15 C16 -108.4(6)
C12 C13 C15 C16 73.5(7)
C13 C15 C16 O17 -11.2(9)
C13 C15 C16 C18 168.9(5)
O17 C16 C18 C23 7.5(9)
C15 C16 C18 C23 -172.6(5)
O17 C16 C18 C19 -173.4(7)
C15 C16 C18 C19 6.5(8)
C23 C18 C19 C20 0.6(8)
C16 C18 C19 C20 -178.4(5)
C18 C19 C20 C21 0.0(8)
C19 C20 C21 F24 178.7(5)
C19 C20 C21 C22 -0.9(9)
F24 C21 C22 C23 -178.5(5)
C20 C21 C22 C23 1.1(10)
C19 C18 C23 C22 -0.5(9)
C16 C18 C23 C22 178.6(6)
C21 C22 C23 C18 -0.4(9)
C9 N8 C25 O26 1.4(9)
C7 N8 C25 O26 -177.2(6)
C9 N8 C25 O27 -179.2(5)
C7 N8 C25 O27 2.2(7)
O26 C25 O27 C28 17.1(8)
N8 C25 O27 C28 -162.3(5)
C25 O27 C28 C30 51.0(7)
C25 O27 C28 C29 -73.6(6)
C25 O27 C28 C31 167.7(5)

loop_
_cod_related_entry_id
_cod_related_entry_database
_cod_related_entry_code
1 ChemSpider 24741023
